data_7005464
loop_
_publ_author_name
'Alvarez, Celedonio M.'
'Garc\'ia-Rodr\'iguez, Ra\'ul'
'Miguel, Daniel'

_publ_section_title
;
 Pyridine-2-carboxaldehyde as ligand: synthesis and derivatization of
 carbonyl complexes.
;
_journal_issue 32
_journal_name_full 'Dalton transactions (Cambridge, England : 2003)'
_journal_page_first 3546
_journal_page_last 3554
_journal_paper_doi 10.1039/b702418e
_journal_year 2007
_chemical_formula_sum 'C13 H12 F3 Mo N O6 S'
_chemical_formula_weight 463.24
_chemical_name_systematic
;
?
;
_space_group_IT_number 2
_symmetry_cell_setting triclinic
_symmetry_space_group_name_Hall '-P 1'
_symmetry_space_group_name_H-M 'P -1'
_atom_sites_solution_hydrogens geom
_atom_sites_solution_primary direct
_atom_sites_solution_secondary difmap
_audit_creation_method SHELXL-97
_cell_angle_alpha 100.666(10)
_cell_angle_beta 99.137(10)
_cell_angle_gamma 112.880(11)
_cell_formula_units_Z 2
_cell_length_a 7.834(4)
_cell_length_b 9.046(5)
_cell_length_c 14.035(8)
_cell_measurement_temperature 293(2)
_cell_volume 870.8(8)
_computing_cell_refinement 'Bruker SMART'
_computing_data_collection 'Bruker SMART'
_computing_data_reduction 'Bruker SHELXTL'
_computing_molecular_graphics 'Bruker SHELXTL'
_computing_publication_material 'Bruker SHELXTL'
_computing_structure_refinement 'SHELXL-97 (Sheldrick, 1997)'
_computing_structure_solution 'SHELXS-97 (Sheldrick, 1990)'
_diffrn_ambient_temperature 293(2)
_diffrn_measured_fraction_theta_full 0.983
_diffrn_measured_fraction_theta_max 0.983
_diffrn_measurement_device_type 'CCD area detector'
_diffrn_measurement_method 'phi and omega scans'
_diffrn_radiation_monochromator graphite
_diffrn_radiation_source 'fine-focus sealed tube'
_diffrn_radiation_type MoK\a
_diffrn_radiation_wavelength 0.71073
_diffrn_reflns_av_R_equivalents 0.0236
_diffrn_reflns_av_sigmaI/netI 0.0553
_diffrn_reflns_limit_h_max 8
_diffrn_reflns_limit_h_min -8
_diffrn_reflns_limit_k_max 8
_diffrn_reflns_limit_k_min -10
_diffrn_reflns_limit_l_max 15
_diffrn_reflns_limit_l_min -15
_diffrn_reflns_number 3921
_diffrn_reflns_theta_full 23.35
_diffrn_reflns_theta_max 23.35
_diffrn_reflns_theta_min 1.53
_exptl_absorpt_coefficient_mu 0.932
_exptl_absorpt_correction_T_max 1.000000
_exptl_absorpt_correction_T_min 0.808560
_exptl_absorpt_correction_type multi-scan
_exptl_absorpt_process_details SADABS
_exptl_crystal_colour BROWN
_exptl_crystal_density_diffrn 1.767
_exptl_crystal_density_method 'not measured'
_exptl_crystal_description PLATE
_exptl_crystal_F_000 460
_exptl_crystal_size_max 0.27
_exptl_crystal_size_mid 0.10
_exptl_crystal_size_min 0.03
_refine_diff_density_max 0.604
_refine_diff_density_min -0.444
_refine_diff_density_rms 0.083
_refine_ls_extinction_method none
_refine_ls_goodness_of_fit_ref 0.947
_refine_ls_hydrogen_treatment constr
_refine_ls_matrix_type full
_refine_ls_number_parameters 227
_refine_ls_number_reflns 2491
_refine_ls_number_restraints 0
_refine_ls_restrained_S_all 0.947
_refine_ls_R_factor_all 0.0515
_refine_ls_R_factor_gt 0.0374
_refine_ls_shift/su_max 0.001
_refine_ls_shift/su_mean 0.000
_refine_ls_structure_factor_coef Fsqd
_refine_ls_weighting_details 'calc w=1/[\s^2^(Fo^2^)+(0.0505P)^2^+0.0000P] where P=(Fo^2^+2Fc^2^)/3'
_refine_ls_weighting_scheme calc
_refine_ls_wR_factor_gt 0.0851
_refine_ls_wR_factor_ref 0.0905
_reflns_number_gt 1956
_reflns_number_total 2491
_reflns_threshold_expression >2sigma(I)
_cod_data_source_file b702418e.txt
_cod_data_source_block Compound_3d_rg281am
_cod_depositor_comments
;
The following automatic conversions were performed:
'_symmetry_cell_setting' value 'Triclinic' changed to 'triclinic'
according to '/home/saulius/struct/CIF-dictionaries/cif_core.dic'
dictionary named 'cif_core.dic' version 2.4.1 from
2010-06-29.

'_exptl_absorpt_correction_type' value 'MULTI-SCAN' changed
to 'multi-scan' according to
'/home/saulius/struct/CIF-dictionaries/cif_core.dic' dictionary named
'cif_core.dic' version 2.4.1 from 2010-06-29.

Automatic conversion script
Id: cif_fix_enum 1527 2010-12-29 10:47:43Z saulius 
;
_cod_original_sg_symbol_H-M P-1
_cod_database_code 7005464

loop_
_symmetry_equiv_pos_as_xyz
'x, y, z'
'-x, -y, -z'

loop_
_atom_site_label
_atom_site_type_symbol
_atom_site_fract_x
_atom_site_fract_y
_atom_site_fract_z
_atom_site_U_iso_or_equiv
_atom_site_adp_type
_atom_site_occupancy
_atom_site_symmetry_multiplicity
_atom_site_calc_flag
_atom_site_refinement_flags
_atom_site_disorder_assembly
_atom_site_disorder_group
Mo1 Mo 0.28090(7) 1.09255(5) 0.26786(3) 0.03883(17) Uani 1 1 d . . .
S1 S -0.0283(2) 0.72467(17) 0.28332(10) 0.0480(4) Uani 1 1 d . . .
N1 N 0.3063(6) 0.9107(5) 0.1470(3) 0.0425(10) Uani 1 1 d . . .
C1 C 0.0396(9) 1.0804(6) 0.1986(4) 0.0492(14) Uani 1 1 d . . .
O1 O -0.1011(7) 1.0765(6) 0.1538(3) 0.0765(13) Uani 1 1 d . . .
C2 C 0.3649(9) 1.2577(8) 0.1950(5) 0.0620(17) Uani 1 1 d . . .
O2 O 0.4007(8) 1.3521(6) 0.1474(4) 0.0988(17) Uani 1 1 d . . .
O3 O 0.5531(5) 1.0699(4) 0.3238(2) 0.0486(9) Uani 1 1 d . . .
O11 O 0.1671(5) 0.8573(4) 0.3160(2) 0.0422(8) Uani 1 1 d . . .
O12 O -0.1562(7) 0.7521(6) 0.3382(4) 0.0949(16) Uani 1 1 d . . .
O13 O -0.1035(7) 0.6667(5) 0.1780(3) 0.0831(14) Uani 1 1 d . . .
C3 C 0.1357(9) 1.1819(7) 0.3854(4) 0.0556(16) Uani 1 1 d . . .
H3A H 0.0919 1.2652 0.3738 0.067 Uiso 1 1 calc R . .
H3B H 0.0498 1.0972 0.4107 0.067 Uiso 1 1 calc R . .
C4 C 0.3316(9) 1.2379(6) 0.4255(4) 0.0486(14) Uani 1 1 d . . .
C5 C 0.4515(9) 1.3521(7) 0.3800(4) 0.0637(17) Uani 1 1 d . . .
H5A H 0.5885 1.3888 0.4036 0.076 Uiso 1 1 calc R . .
H5B H 0.4165 1.4397 0.3673 0.076 Uiso 1 1 calc R . .
C6 C 0.4098(10) 1.1740(8) 0.5050(4) 0.0631(17) Uani 1 1 d . . .
H6A H 0.3227 1.0606 0.4975 0.095 Uiso 1 1 calc R . .
H6B H 0.4247 1.2414 0.5700 0.095 Uiso 1 1 calc R . .
H6C H 0.5319 1.1792 0.4984 0.095 Uiso 1 1 calc R . .
C9 C 0.0086(11) 0.5582(8) 0.3204(7) 0.079(2) Uani 1 1 d . . .
C11 C 0.1827(9) 0.8284(7) 0.0575(4) 0.0558(15) Uani 1 1 d . . .
H11 H 0.0857 0.8596 0.0376 0.067 Uiso 1 1 calc R . .
C12 C 0.1933(10) 0.6989(8) -0.0067(4) 0.0703(19) Uani 1 1 d . . .
H12 H 0.1038 0.6438 -0.0684 0.084 Uiso 1 1 calc R . .
C13 C 0.3349(10) 0.6520(8) 0.0204(4) 0.0692(18) Uani 1 1 d . . .
H13 H 0.3433 0.5648 -0.0223 0.083 Uiso 1 1 calc R . .
C14 C 0.4668(9) 0.7364(7) 0.1129(4) 0.0593(16) Uani 1 1 d . . .
H14 H 0.5654 0.7071 0.1330 0.071 Uiso 1 1 calc R . .
C15 C 0.4491(8) 0.8633(6) 0.1738(4) 0.0419(12) Uani 1 1 d . . .
C16 C 0.5773(8) 0.9593(7) 0.2723(4) 0.0466(13) Uani 1 1 d . . .
H16 H 0.6790 0.9360 0.2963 0.056 Uiso 1 1 calc R . .
F1 F -0.1505(6) 0.4181(5) 0.2908(4) 0.1114(16) Uani 1 1 d . . .
F2 F 0.0738(8) 0.5900(6) 0.4159(4) 0.134(2) Uani 1 1 d . . .
F3 F 0.1377(7) 0.5285(5) 0.2770(4) 0.1186(17) Uani 1 1 d . . .

loop_
_atom_site_aniso_label
_atom_site_aniso_U_11
_atom_site_aniso_U_22
_atom_site_aniso_U_33
_atom_site_aniso_U_23
_atom_site_aniso_U_13
_atom_site_aniso_U_12
Mo1 0.0497(3) 0.0318(3) 0.0406(3) 0.01120(18) 0.0142(2) 0.0216(2)
S1 0.0491(10) 0.0414(8) 0.0547(8) 0.0156(6) 0.0119(7) 0.0201(7)
N1 0.054(3) 0.043(3) 0.037(2) 0.0127(19) 0.015(2) 0.024(2)
C1 0.063(4) 0.043(3) 0.053(3) 0.020(3) 0.022(3) 0.028(3)
O1 0.072(3) 0.099(4) 0.081(3) 0.043(3) 0.011(3) 0.054(3)
C2 0.075(5) 0.058(4) 0.073(4) 0.034(3) 0.038(4) 0.035(3)
O2 0.137(5) 0.088(4) 0.118(4) 0.073(3) 0.075(4) 0.059(3)
O3 0.045(2) 0.048(2) 0.048(2) 0.0047(17) 0.0086(17) 0.0195(19)
O11 0.051(2) 0.035(2) 0.0413(19) 0.0129(15) 0.0071(17) 0.0189(18)
O12 0.072(4) 0.082(3) 0.153(5) 0.025(3) 0.063(3) 0.045(3)
O13 0.075(3) 0.080(3) 0.061(3) 0.015(2) -0.007(2) 0.010(3)
C3 0.072(5) 0.049(4) 0.064(4) 0.012(3) 0.029(3) 0.041(3)
C4 0.064(4) 0.038(3) 0.047(3) 0.002(2) 0.018(3) 0.028(3)
C5 0.069(5) 0.044(4) 0.068(4) 0.000(3) 0.014(3) 0.022(3)
C6 0.081(5) 0.064(4) 0.041(3) -0.002(3) 0.008(3) 0.039(4)
C9 0.063(5) 0.059(5) 0.126(7) 0.050(4) 0.032(5) 0.025(4)
C11 0.071(5) 0.065(4) 0.037(3) 0.009(3) 0.011(3) 0.039(3)
C12 0.095(6) 0.071(5) 0.038(3) -0.001(3) 0.005(3) 0.041(4)
C13 0.089(5) 0.059(4) 0.057(4) -0.006(3) 0.020(4) 0.039(4)
C14 0.059(4) 0.060(4) 0.067(4) 0.008(3) 0.018(3) 0.037(3)
C15 0.043(3) 0.047(3) 0.043(3) 0.016(2) 0.016(3) 0.023(3)
C16 0.042(4) 0.051(3) 0.052(3) 0.012(3) 0.014(3) 0.026(3)
F1 0.078(3) 0.051(3) 0.201(5) 0.058(3) 0.035(3) 0.014(2)
F2 0.171(5) 0.121(4) 0.110(4) 0.081(3) 0.008(3) 0.051(4)
F3 0.091(3) 0.074(3) 0.229(5) 0.054(3) 0.066(4) 0.058(3)

loop_
_atom_type_symbol
_atom_type_description
_atom_type_scat_dispersion_real
_atom_type_scat_dispersion_imag
_atom_type_scat_source
Mo Mo -1.6832 0.6857 'International Tables Vol C Tables 4.2.6.8 and 6.1.1.4'
S S 0.1246 0.1234 'International Tables Vol C Tables 4.2.6.8 and 6.1.1.4'
N N 0.0061 0.0033 'International Tables Vol C Tables 4.2.6.8 and 6.1.1.4'
C C 0.0033 0.0016 'International Tables Vol C Tables 4.2.6.8 and 6.1.1.4'
O O 0.0106 0.0060 'International Tables Vol C Tables 4.2.6.8 and 6.1.1.4'
H H 0.0000 0.0000 'International Tables Vol C Tables 4.2.6.8 and 6.1.1.4'
F F 0.0171 0.0103 'International Tables Vol C Tables 4.2.6.8 and 6.1.1.4'

loop_
_geom_angle_atom_site_label_1
_geom_angle_atom_site_label_2
_geom_angle_atom_site_label_3
_geom_angle
_geom_angle_site_symmetry_1
_geom_angle_site_symmetry_3
_geom_angle_publ_flag
C2 Mo1 C1 78.3(2) . . ?
C2 Mo1 N1 88.9(2) . . ?
C1 Mo1 N1 97.41(19) . . ?
C2 Mo1 C4 105.2(2) . . ?
C1 Mo1 C4 104.1(2) . . ?
N1 Mo1 C4 156.19(17) . . ?
C2 Mo1 O11 166.01(19) . . ?
C1 Mo1 O11 98.53(18) . . ?
N1 Mo1 O11 77.89(13) . . ?
C4 Mo1 O11 88.80(16) . . ?
C2 Mo1 O3 101.7(2) . . ?
C1 Mo1 O3 169.58(17) . . ?
N1 Mo1 O3 72.20(14) . . ?
C4 Mo1 O3 86.01(17) . . ?
O11 Mo1 O3 78.86(13) . . ?
C2 Mo1 C5 70.8(2) . . ?
C1 Mo1 C5 108.3(2) . . ?
N1 Mo1 C5 142.5(2) . . ?
C4 Mo1 C5 36.6(2) . . ?
O11 Mo1 C5 122.83(17) . . ?
O3 Mo1 C5 81.30(18) . . ?
C2 Mo1 C3 108.5(2) . . ?
C1 Mo1 C3 70.6(2) . . ?
N1 Mo1 C3 155.60(19) . . ?
C4 Mo1 C3 35.34(19) . . ?
O11 Mo1 C3 82.86(16) . . ?
O3 Mo1 C3 118.63(17) . . ?
C5 Mo1 C3 61.5(2) . . ?
O13 S1 O12 114.8(3) . . ?
O13 S1 O11 114.2(2) . . ?
O12 S1 O11 114.7(3) . . ?
O13 S1 C9 105.6(3) . . ?
O12 S1 C9 104.5(3) . . ?
O11 S1 C9 101.0(3) . . ?
C11 N1 C15 117.5(4) . . ?
C11 N1 Mo1 126.5(3) . . ?
C15 N1 Mo1 115.4(3) . . ?
O1 C1 Mo1 176.8(5) . . ?
O2 C2 Mo1 174.8(6) . . ?
C16 O3 Mo1 116.5(3) . . ?
S1 O11 Mo1 127.46(18) . . ?
C4 C3 Mo1 68.4(3) . . ?
C3 C4 C5 114.6(5) . . ?
C3 C4 C6 122.6(5) . . ?
C5 C4 C6 122.6(6) . . ?
C3 C4 Mo1 76.3(3) . . ?
C5 C4 Mo1 74.1(3) . . ?
C6 C4 Mo1 114.7(3) . . ?
C4 C5 Mo1 69.3(3) . . ?
F2 C9 F1 108.1(6) . . ?
F2 C9 F3 106.9(6) . . ?
F1 C9 F3 106.9(6) . . ?
F2 C9 S1 113.5(5) . . ?
F1 C9 S1 111.7(5) . . ?
F3 C9 S1 109.5(5) . . ?
N1 C11 C12 122.5(5) . . ?
C13 C12 C11 119.8(6) . . ?
C12 C13 C14 119.0(5) . . ?
C15 C14 C13 118.8(5) . . ?
C14 C15 N1 122.4(5) . . ?
C14 C15 C16 123.7(5) . . ?
N1 C15 C16 113.9(4) . . ?
O3 C16 C15 120.8(5) . . ?

loop_
_geom_bond_atom_site_label_1
_geom_bond_atom_site_label_2
_geom_bond_distance
_geom_bond_site_symmetry_2
_geom_bond_publ_flag
Mo1 C2 1.930(6) . ?
Mo1 C1 1.935(6) . ?
Mo1 N1 2.226(4) . ?
Mo1 C4 2.241(5) . ?
Mo1 O11 2.242(3) . ?
Mo1 O3 2.253(4) . ?
Mo1 C5 2.302(6) . ?
Mo1 C3 2.342(5) . ?
S1 O13 1.415(4) . ?
S1 O12 1.424(4) . ?
S1 O11 1.462(4) . ?
S1 C9 1.789(6) . ?
N1 C11 1.332(6) . ?
N1 C15 1.370(6) . ?
C1 O1 1.163(6) . ?
C2 O2 1.156(6) . ?
O3 C16 1.218(5) . ?
C3 C4 1.394(8) . ?
C4 C5 1.427(8) . ?
C4 C6 1.501(7) . ?
C9 F2 1.292(8) . ?
C9 F1 1.321(8) . ?
C9 F3 1.346(8) . ?
C11 C12 1.378(7) . ?
C12 C13 1.359(8) . ?
C13 C14 1.389(8) . ?
C14 C15 1.365(7) . ?
C15 C16 1.453(7) . ?
